data_7117414
loop_
_publ_author_name
'Beata Nowicka'
'Mateusz Reczynski'
'Michal Rams'
'Wojciech Nitek'
'Jan Zukrowski'
'Czeslaw Kapusta'
'Barbara Sieklucka'

_publ_section_title
;
 Hydration-switchable charge transfer in the first bimetallic assembly
 based on the [Ni(cyclam)]^3+^ - magnetic CN-bridged chain
 {(H3O)[Ni^III^(cyclam)][Fe^II^(CN)6]^.^5H2O}n
;
_journal_name_full Chem.Commun.
_journal_page_first 11485
_journal_paper_doi 10.1039/C5cc02805A
_journal_volume 51
_journal_year 2015
_chemical_formula_moiety 'C16 H37 Fe N10 Ni O6'
_chemical_formula_sum 'C16 H37 Fe N10 Ni O6'
_chemical_formula_weight 579.8
_chemical_name_systematic
'hydronium catena(bis(2-cyanido)-tetracyanido-(1,4,8,11-tetraazacyclotetradecane)-nickel(III)-iron(II)) pentahydrate'
_space_group_IT_number 12
_symmetry_cell_setting monoclinic
_symmetry_Int_Tables_number 12
_symmetry_space_group_name_Hall '-C 2y'
_symmetry_space_group_name_H-M 'C 1 2/m 1'
_atom_sites_solution_hydrogens mixed
_audit_creation_date 2015-03-17T14:34:24-00:00
_audit_creation_method 'WinGX routine CIF_UPDATE'
_audit_update_record
;
2015-03-17 deposited with the CCDC.
2015-06-09 downloaded from the CCDC.
;
_cell_angle_alpha 90
_cell_angle_beta 133.020(2)
_cell_angle_gamma 90
_cell_formula_units_Z 2
_cell_length_a 13.8630(4)
_cell_length_b 12.5020(4)
_cell_length_c 10.0930(4)
_cell_measurement_reflns_used 2829
_cell_measurement_temperature 293(2)
_cell_measurement_theta_max 27.485
_cell_measurement_theta_min 0.998
_cell_volume 1278.92(9)
_computing_cell_refinement 'HKL Scalepack (Otwinowski & Minor 1997)'
_computing_data_collection 'Collect (Bruker AXS BV, 1997-2004)'
_computing_data_reduction 'HKL Denzo and Scalepack (Otwinowski & Minor 1997)'
_computing_structure_refinement 'SHELXL-2012 (Sheldrick, 2012)'
_diffrn_ambient_temperature 293(2)
_diffrn_detector_area_resol_mean 9
_diffrn_measured_fraction_theta_full 0.994
_diffrn_measured_fraction_theta_max 0.992
_diffrn_measurement_device '95mm CCD camera on \k-goniostat'
_diffrn_measurement_device_type KappaCCD
_diffrn_measurement_method CCD
_diffrn_orient_matrix_type 'by Bruker AXS Collect from scalepack cell'
_diffrn_orient_matrix_UB_11 -0.0239727
_diffrn_orient_matrix_UB_12 0.0604579
_diffrn_orient_matrix_UB_13 0.0968043
_diffrn_orient_matrix_UB_21 -0.12517
_diffrn_orient_matrix_UB_22 -0.0602596
_diffrn_orient_matrix_UB_23 -0.0917388
_diffrn_orient_matrix_UB_31 0.003284
_diffrn_orient_matrix_UB_32 -0.094036
_diffrn_orient_matrix_UB_33 0.0240376
_diffrn_radiation_monochromator 'horizonally mounted graphite crystal'
_diffrn_radiation_type MoK\a
_diffrn_radiation_wavelength 0.71073
_diffrn_reflns_av_R_equivalents 0.0517
_diffrn_reflns_Laue_measured_fraction_full 0.994
_diffrn_reflns_Laue_measured_fraction_max 0.992
_diffrn_reflns_limit_h_max 18
_diffrn_reflns_limit_h_min -17
_diffrn_reflns_limit_k_max 16
_diffrn_reflns_limit_k_min -16
_diffrn_reflns_limit_l_max 12
_diffrn_reflns_limit_l_min -13
_diffrn_reflns_number 5355
_diffrn_reflns_point_group_measured_fraction_full 0.994
_diffrn_reflns_point_group_measured_fraction_max 0.992
_diffrn_reflns_theta_full 25.242
_diffrn_reflns_theta_max 27.539
_diffrn_reflns_theta_min 3.259
_exptl_absorpt_coefficient_mu 1.354
_exptl_absorpt_correction_type none
_exptl_crystal_colour red
_exptl_crystal_density_diffrn 1.506
_exptl_crystal_description needle
_exptl_crystal_F_000 610
_exptl_crystal_size_max 0.3
_exptl_crystal_size_mid 0.05
_exptl_crystal_size_min 0.05
_refine_diff_density_max 0.31
_refine_diff_density_min -0.366
_refine_diff_density_rms 0.064
_refine_ls_extinction_coef 0.0047(8)
_refine_ls_extinction_expression Fc^*^=kFc[1+0.001xFc^2^\l^3^/sin(2\q)]^-1/4^
_refine_ls_extinction_method SHELXL
_refine_ls_goodness_of_fit_ref 1.043
_refine_ls_hydrogen_treatment mixed
_refine_ls_matrix_type full
_refine_ls_number_parameters 105
_refine_ls_number_reflns 1530
_refine_ls_number_restraints 6
_refine_ls_restrained_S_all 1.045
_refine_ls_R_factor_all 0.0562
_refine_ls_R_factor_gt 0.0319
_refine_ls_shift/su_max 0
_refine_ls_shift/su_mean 0
_refine_ls_structure_factor_coef Fsqd
_refine_ls_weighting_details
;
 w=1/[\s^2^(Fo^2^)+(0.0395P)^2^+0.3742P]
 where P=(Fo^2^+2Fc^2^)/3
;
_refine_ls_weighting_scheme calc
_refine_ls_wR_factor_gt 0.0736
_refine_ls_wR_factor_ref 0.0808
_reflns_number_gt 1116
_reflns_number_total 1530
_reflns_threshold_expression 'I > 2\s(I)'
_cod_data_source_file c5cc02805a3.cif
_cod_data_source_block bn_nicfeni
_cod_original_cell_volume 1278.92(8)
_cod_original_sg_symbol_H-M 'C 2/m'
_cod_database_code 7117414
_shelx_estimated_absorpt_t_min 0.687
_shelx_estimated_absorpt_t_max 0.935
_shelxl_version_number 2012-9

loop_
_symmetry_equiv_pos_as_xyz
'x, y, z'
'-x, y, -z'
'x+1/2, y+1/2, z'
'-x+1/2, y+1/2, -z'
'-x, -y, -z'
'x, -y, z'
'-x+1/2, -y+1/2, -z'
'x+1/2, -y+1/2, z'

loop_
_atom_site_label
_atom_site_type_symbol
_atom_site_fract_x
_atom_site_fract_y
_atom_site_fract_z
_atom_site_U_iso_or_equiv
_atom_site_adp_type
_atom_site_occupancy
_atom_site_calc_flag
_atom_site_disorder_assembly
_atom_site_disorder_group
Ni2 Ni 1 0.5 1 0.02284(19) Uani 1 d . .
Fe1 Fe 0.5 0.5 0.5 0.02235(19) Uani 1 d . .
C11 C 0.5 0.3473(3) 0.5 0.0312(8) Uani 1 d . .
N11 N 0.5 0.2549(3) 0.5 0.0525(9) Uani 1 d . .
C12 C 0.6840(3) 0.5 0.7162(4) 0.0251(7) Uani 1 d . .
N12 N 0.7962(3) 0.5 0.8422(4) 0.0297(6) Uani 1 d . .
C13 C 0.4565(3) 0.5 0.6419(4) 0.0285(7) Uani 1 d . .
N13 N 0.4292(3) 0.5 0.7279(4) 0.0449(8) Uani 1 d . .
N21 N 1.0190(2) 0.61530(18) 1.1498(3) 0.0341(5) Uani 1 d . .
C22 C 1.1143(3) 0.6005(3) 1.3496(3) 0.0477(8) Uani 1 d . .
H22A H 1.1089 0.6614 1.4039 0.057 Uiso 1 calc . .
H22B H 1.2032 0.5979 1.3973 0.057 Uiso 1 calc . .
C23 C 1.0877(4) 0.5 1.4011(5) 0.0546(13) Uani 1 d . .
H23A H 0.9961 0.5 1.3432 0.066 Uiso 1 calc . .
H23B H 1.142 0.5 1.5311 0.066 Uiso 1 calc . .
C24 C 1.0435(3) 0.7165(2) 1.1001(4) 0.0496(8) Uani 1 d . .
H24A H 1.1353 0.7209 1.1596 0.06 Uiso 1 calc . .
H24B H 1.0234 0.7773 1.1374 0.06 Uiso 1 calc . .
O1 O 0.6720(3) 0.5 1.1162(4) 0.0586(9) Uani 1 d . .
O2 O 0.8049(2) 0.6754(2) 1.1341(3) 0.0551(6) Uani 1 d . .
H21 H 0.946(3) 0.616(3) 1.115(5) 0.066 Uiso 1 d . .
H1B H 0.635(4) 0.5 1.167(6) 0.083 Uiso 1 d . .
H1A H 0.602(4) 0.5 0.993(3) 0.083 Uiso 1 d . .
H2A H 0.852(3) 0.707(3) 1.245(3) 0.083 Uiso 1 d . .
H2B H 0.754(3) 0.624(2) 1.125(5) 0.083 Uiso 1 d . .

loop_
_atom_site_aniso_label
_atom_site_aniso_U_11
_atom_site_aniso_U_22
_atom_site_aniso_U_33
_atom_site_aniso_U_23
_atom_site_aniso_U_13
_atom_site_aniso_U_12
Ni2 0.0136(3) 0.0310(4) 0.0187(3) 0 0.0089(2) 0
Fe1 0.0129(3) 0.0310(4) 0.0170(3) 0 0.0078(3) 0
C11 0.0227(16) 0.045(2) 0.0225(16) 0 0.0141(14) 0
N11 0.070(3) 0.039(2) 0.057(2) 0 0.046(2) 0
C12 0.0241(17) 0.0294(18) 0.0230(15) 0 0.0166(14) 0
N12 0.0174(14) 0.0409(18) 0.0250(15) 0 0.0123(13) 0
C13 0.0162(15) 0.039(2) 0.0190(15) 0 0.0076(13) 0
N13 0.0362(17) 0.072(3) 0.0309(16) 0 0.0246(15) 0
N21 0.0223(10) 0.0439(13) 0.0339(11) -0.0089(10) 0.0183(9) -0.0028(9)
C22 0.0258(13) 0.080(2) 0.0288(13) -0.0219(14) 0.0152(11) -0.0040(14)
C23 0.032(2) 0.107(4) 0.0241(18) 0 0.0186(17) 0
C24 0.0448(16) 0.0352(16) 0.0702(19) -0.0157(14) 0.0397(16) -0.0085(13)
O1 0.0407(16) 0.096(3) 0.0412(16) 0 0.0288(14) 0
O2 0.0460(13) 0.0649(16) 0.0524(12) -0.0050(12) 0.0328(11) -0.0026(11)

loop_
_atom_type_symbol
_atom_type_description
_atom_type_scat_dispersion_real
_atom_type_scat_dispersion_imag
_atom_type_scat_source
C C 0.003 0.002 'International Tables Vol C Tables 4.2.6.8 and 6.1.1.4'
H H 0 0 'International Tables Vol C Tables 4.2.6.8 and 6.1.1.4'
Fe Fe 0.346 0.844 'International Tables Vol C Tables 4.2.6.8 and 6.1.1.4'
N N 0.006 0.003 'International Tables Vol C Tables 4.2.6.8 and 6.1.1.4'
Ni Ni 0.339 1.112 'International Tables Vol C Tables 4.2.6.8 and 6.1.1.4'
O O 0.011 0.006 'International Tables Vol C Tables 4.2.6.8 and 6.1.1.4'

loop_
_geom_angle_atom_site_label_1
_geom_angle_atom_site_label_2
_geom_angle_atom_site_label_3
_geom_angle
_geom_angle_site_symmetry_1
_geom_angle_site_symmetry_3
N21 Ni2 N21 86.06(14) 5_767 6_565
N21 Ni2 N21 93.94(14) 5_767 2_757
N21 Ni2 N21 180 6_565 2_757
N21 Ni2 N21 180.00(15) 5_767 .
N21 Ni2 N21 93.94(14) 6_565 .
N21 Ni2 N21 86.06(14) 2_757 .
N21 Ni2 N12 90.65(8) 5_767 .
N21 Ni2 N12 89.35(8) 6_565 .
N21 Ni2 N12 90.65(8) 2_757 .
N21 Ni2 N12 89.35(8) . .
N21 Ni2 N12 89.35(8) 5_767 5_767
N21 Ni2 N12 90.65(8) 6_565 5_767
N21 Ni2 N12 89.35(8) 2_757 5_767
N21 Ni2 N12 90.65(8) . 5_767
N12 Ni2 N12 180.00(11) . 5_767
N21 Ni2 H21 159.5(9) 5_767 .
N21 Ni2 H21 89.6(9) 6_565 .
N21 Ni2 H21 90.4(9) 2_757 .
N21 Ni2 H21 20.5(9) . .
N12 Ni2 H21 69.3(9) . .
N12 Ni2 H21 110.7(9) 5_767 .
C13 Fe1 C13 180.00(14) 5_666 .
C13 Fe1 C11 90 5_666 .
C13 Fe1 C11 90.0000(10) . .
C13 Fe1 C11 90.0000(10) 5_666 5_666
C13 Fe1 C11 90.0000(10) . 5_666
C11 Fe1 C11 180 . 5_666
C13 Fe1 C12 90.11(13) 5_666 5_666
C13 Fe1 C12 89.89(13) . 5_666
C11 Fe1 C12 90.000(2) . 5_666
C11 Fe1 C12 90 5_666 5_666
C13 Fe1 C12 89.89(13) 5_666 .
C13 Fe1 C12 90.11(13) . .
C11 Fe1 C12 90.0000(10) . .
C11 Fe1 C12 90.0000(10) 5_666 .
C12 Fe1 C12 180 5_666 .
N11 C11 Fe1 180 . .
N12 C12 Fe1 177.1(3) . .
C12 N12 Ni2 160.3(3) . .
N13 C13 Fe1 179.6(3) . .
C24 N21 C22 111.6(2) . .
C24 N21 Ni2 107.85(17) . .
C22 N21 Ni2 118.65(18) . .
C24 N21 H21 110(2) . .
C22 N21 H21 106(2) . .
Ni2 N21 H21 102(2) . .
N21 C22 C23 111.9(3) . .
N21 C22 H22A 109.2 . .
C23 C22 H22A 109.2 . .
N21 C22 H22B 109.2 . .
C23 C22 H22B 109.2 . .
H22A C22 H22B 107.9 . .
C22 C23 C22 113.9(3) . 6_565
C22 C23 H23A 108.8 . .
C22 C23 H23A 108.8 6_565 .
C22 C23 H23B 108.8 . .
C22 C23 H23B 108.8 6_565 .
H23A C23 H23B 107.7 . .
N21 C24 C24 107.40(18) . 2_757
N21 C24 H24A 110.2 . .
C24 C24 H24A 110.2 2_757 .
N21 C24 H24B 110.2 . .
C24 C24 H24B 110.2 2_757 .
H24A C24 H24B 108.5 . .
H1B O1 H1A 106(3) . .
H2A O2 H2B 107(3) . .

loop_
_geom_bond_atom_site_label_1
_geom_bond_atom_site_label_2
_geom_bond_distance
_geom_bond_site_symmetry_2
Ni2 N21 1.972(2) 5_767
Ni2 N21 1.972(2) 6_565
Ni2 N21 1.972(2) 2_757
Ni2 N21 1.972(2) .
Ni2 N12 2.092(3) .
Ni2 N12 2.092(3) 5_767
Ni2 H21 2.28(3) .
Fe1 C13 1.895(3) 5_666
Fe1 C13 1.895(3) .
Fe1 C11 1.909(4) .
Fe1 C11 1.909(4) 5_666
Fe1 C12 1.916(3) 5_666
Fe1 C12 1.916(3) .
C11 N11 1.155(5) .
C12 N12 1.157(4) .
C13 N13 1.160(4) .
N21 C24 1.482(4) .
N21 C22 1.487(3) .
N21 H21 0.82(4) .
C22 C23 1.499(4) .
C22 H22A 0.97 .
C22 H22B 0.97 .
C23 C22 1.499(4) 6_565
C23 H23A 0.97 .
C23 H23B 0.97 .
C24 C24 1.488(6) 2_757
C24 H24A 0.97 .
C24 H24B 0.97 .
O1 H1B 0.941(19) .
O1 H1A 0.915(19) .
O2 H2A 0.912(18) .
O2 H2B 0.909(18) .

loop_
_geom_hbond_atom_site_label_D
_geom_hbond_atom_site_label_H
_geom_hbond_atom_site_label_A
_geom_hbond_distance_DH
_geom_hbond_distance_HA
_geom_hbond_distance_DA
_geom_hbond_angle_DHA
_geom_hbond_site_symmetry_A
N21 H21 O2 0.82(4) 2.22(4) 2.960(3) 151(3) .
O1 H1B N13 0.941(19) 1.791(19) 2.731(4) 178(4) 5_667
O1 H1A N13 0.915(19) 2.04(2) 2.948(4) 171(4) .
O2 H2A N11 0.912(18) 2.00(2) 2.883(3) 163(4) 3_556
O2 H2B O1 0.909(18) 1.890(19) 2.789(3) 170(4) .

loop_
_geom_torsion_atom_site_label_1
_geom_torsion_atom_site_label_2
_geom_torsion_atom_site_label_3
_geom_torsion_atom_site_label_4
_geom_torsion
_geom_torsion_site_symmetry_1
_geom_torsion_site_symmetry_2
_geom_torsion_site_symmetry_3
_geom_torsion_site_symmetry_4
C24 N21 C22 C23 178.3(2) . . . .
Ni2 N21 C22 C23 -55.4(3) . . . .
N21 C22 C23 C22 68.1(4) . . . 6_565
C22 N21 C24 C24 172.2(3) . . . 2_757
Ni2 N21 C24 C24 40.2(3) . . . 2_757
